data_2242236
loop_
_publ_author_name
'Pe\~na-Sol\'orzano, Diana'
'K\"onig, Burkhard'
'Sierra, Cesar A.'
'Ochoa-Puentes, Cristian'

_publ_section_title
;
 Crystal structures of three
 <i>N</i>-(3-acetylphenyl)quinoline-2-carboxamides
;
_journal_coeditor_code LH5839
_journal_issue 6
_journal_name_full 'Acta Crystallographica Section E'
_journal_page_first 804
_journal_page_last 808
_journal_paper_doi 10.1107/S2056989017006272
_journal_volume 73
_journal_year 2017
_chemical_formula_iupac 'C19 H16 N2 O2'
_chemical_formula_moiety 'C19 H16 N2 O2'
_chemical_formula_sum 'C19 H16 N2 O2'
_chemical_formula_weight 304.34
_chemical_name_systematic
;
<i>N</i>-(5-Acetyl-2-methylphenyl)quinoline-2-carboxamide
;
_space_group_crystal_system monoclinic
_space_group_IT_number 14
_space_group_name_Hall '-P 2ybc'
_space_group_name_H-M_alt 'P 1 21/c 1'
_symmetry_space_group_name_Hall '-P 2ybc'
_symmetry_space_group_name_H-M 'P 1 21/c 1'
_atom_sites_solution_hydrogens geom
_audit_creation_method
;
OLEX2 1.2-alpha
(compiled 2015.10.28 svn.r3245 for OlexSys, GUI svn.r5128)
;
_cell_angle_alpha 90
_cell_angle_beta 92.130(5)
_cell_angle_gamma 90
_cell_formula_units_Z 4
_cell_length_a 4.5787(2)
_cell_length_b 14.7986(7)
_cell_length_c 22.3732(12)
_cell_measurement_reflns_used 3477
_cell_measurement_temperature 123.01(11)
_cell_measurement_theta_max 74.1950
_cell_measurement_theta_min 5.9930
_cell_volume 1514.92(13)
_computing_cell_refinement
;
CrysAlis PRO (Rigaku OD, 2015)
;
_computing_data_collection
;
CrysAlis PRO (Rigaku OD, 2015)
;
_computing_data_reduction
;
CrysAlis PRO (Rigaku OD, 2015)
;
_computing_molecular_graphics
;
<i>OLEX2</i> (Dolomanov <i>et al.</i>,  2009)
;
_computing_publication_material
;
<i>OLEX2</i> (Dolomanov <i>et al.</i>,  2009)
;
_computing_structure_refinement
;
SHELXL2014 (Sheldrick, 2015b)
;
_computing_structure_solution
;
SHELXT (Sheldrick, 2015a)
;
_diffrn_ambient_temperature 123.01(11)
_diffrn_detector_area_resol_mean 4.1818
_diffrn_measured_fraction_theta_full 0.989
_diffrn_measured_fraction_theta_max 0.947
_diffrn_measurement_device 'four-circle diffractometer'
_diffrn_measurement_device_type 'Agilent TitanS2 GV1000'
_diffrn_measurement_method '\w scans'
_diffrn_radiation_monochromator mirror
_diffrn_radiation_type CuK\a
_diffrn_radiation_wavelength 1.54184
_diffrn_reflns_av_R_equivalents 0.0204
_diffrn_reflns_limit_h_max 5
_diffrn_reflns_limit_h_min -5
_diffrn_reflns_limit_k_max 17
_diffrn_reflns_limit_k_min -18
_diffrn_reflns_limit_l_max 21
_diffrn_reflns_limit_l_min -27
_diffrn_reflns_number 6056
_diffrn_reflns_theta_full 66.500
_diffrn_reflns_theta_max 74.409
_diffrn_reflns_theta_min 3.582
_exptl_absorpt_coefficient_mu 0.706
_exptl_absorpt_correction_T_max 0.958
_exptl_absorpt_correction_T_min 0.869
_exptl_absorpt_correction_type analytical
_exptl_absorpt_process_details
;
[CrysAlis PRO (Rigaku OD, 2015), based on expressions
derived by Clark & Reid (1995)]
;
_exptl_crystal_colour 'dark gray'
_exptl_crystal_density_diffrn 1.334
_exptl_crystal_description block
_exptl_crystal_F_000 640
_exptl_crystal_size_max 0.33
_exptl_crystal_size_mid 0.124
_exptl_crystal_size_min 0.073
_refine_diff_density_max 0.197
_refine_diff_density_min -0.213
_refine_ls_extinction_method none
_refine_ls_goodness_of_fit_ref 1.044
_refine_ls_hydrogen_treatment constr
_refine_ls_matrix_type full
_refine_ls_number_parameters 210
_refine_ls_number_reflns 2935
_refine_ls_number_restraints 0
_refine_ls_restrained_S_all 1.044
_refine_ls_R_factor_all 0.0438
_refine_ls_R_factor_gt 0.0382
_refine_ls_shift/su_max 0.000
_refine_ls_shift/su_mean 0.000
_refine_ls_structure_factor_coef Fsqd
_refine_ls_weighting_details 'w=1/[\s^2^(Fo^2^)+(0.0608P)^2^+0.2546P] where P=(Fo^2^+2Fc^2^)/3'
_refine_ls_weighting_scheme calc
_refine_ls_wR_factor_gt 0.1006
_refine_ls_wR_factor_ref 0.1056
_reflns_number_gt 2562
_reflns_number_total 2935
_reflns_threshold_expression 'I > 2\s(I)'
_cod_data_source_file lh5839sup1.cif
_cod_data_source_block I
_cod_original_cell_volume 1514.93(12)
_cod_database_code 2242236
_shelx_space_group_comment
;
The symmetry employed for this shelxl refinement is uniquely defined
by the following loop, which should always be used as a source of
symmetry information in preference to the above space-group names.
They are only intended as comments.
;

loop_
_space_group_symop_operation_xyz
'x, y, z'
'-x, y+1/2, -z+1/2'
'-x, -y, -z'
'x, -y-1/2, z-1/2'

loop_
_atom_site_type_symbol
_atom_site_label
_atom_site_fract_x
_atom_site_fract_y
_atom_site_fract_z
_atom_site_U_iso_or_equiv
_atom_site_adp_type
_atom_site_calc_flag
_atom_site_occupancy
O O1 0.59998(18) 0.50983(6) 0.24602(4) 0.0250(2) Uani d 1
O O2 1.4993(2) 0.62002(8) 0.05885(5) 0.0410(3) Uani d 1
N N2 0.7067(2) 0.65842(7) 0.26763(5) 0.0217(2) Uani d 1
H H2 0.6628 0.7001 0.2925 0.026 Uiso calc 1
N N1 0.3450(2) 0.65936(7) 0.35561(5) 0.0223(2) Uani d 1
C C10 0.5705(2) 0.57873(8) 0.27553(5) 0.0197(2) Uani d 1
C C9 0.3690(2) 0.58150(8) 0.32767(5) 0.0200(2) Uani d 1
C C16 1.0023(2) 0.62534(8) 0.18077(5) 0.0225(3) Uani d 1
H H16 0.9290 0.5668 0.1784 0.027 Uiso calc 1
C C11 0.9095(2) 0.68391(8) 0.22502(5) 0.0205(3) Uani d 1
C C12 1.0191(2) 0.77271(8) 0.22953(6) 0.0223(3) Uani d 1
C C8 0.2199(2) 0.50181(8) 0.34310(6) 0.0229(3) Uani d 1
H H8 0.2444 0.4485 0.3219 0.028 Uiso calc 1
C C15 1.2058(2) 0.65473(8) 0.13999(6) 0.0239(3) Uani d 1
C C6 0.1639(2) 0.66364(9) 0.40278(5) 0.0242(3) Uani d 1
C C17 0.9276(3) 0.83545(8) 0.27837(6) 0.0257(3) Uani d 1
H H17A 0.7217 0.8470 0.2739 0.039 Uiso calc 1
H H17B 1.0329 0.8913 0.2758 0.039 Uiso calc 1
H H17C 0.9700 0.8080 0.3166 0.039 Uiso calc 1
C C13 1.2190(3) 0.80052(8) 0.18796(6) 0.0252(3) Uani d 1
H H13 1.2917 0.8592 0.1899 0.030 Uiso calc 1
C C14 1.3123(3) 0.74284(9) 0.14374(6) 0.0268(3) Uani d 1
H H14 1.4464 0.7630 0.1165 0.032 Uiso calc 1
C C7 0.0383(3) 0.50538(9) 0.39030(6) 0.0260(3) Uani d 1
H H7 -0.0619 0.4539 0.4018 0.031 Uiso calc 1
C C5 0.0036(2) 0.58715(9) 0.42139(6) 0.0256(3) Uani d 1
C C18 1.3186(3) 0.59328(9) 0.09298(6) 0.0284(3) Uani d 1
C C1 0.1359(3) 0.74684(10) 0.43341(6) 0.0309(3) Uani d 1
H H1 0.2429 0.7969 0.4218 0.037 Uiso calc 1
C C4 -0.1839(3) 0.59647(11) 0.47008(6) 0.0337(3) Uani d 1
H H4 -0.2897 0.5469 0.4830 0.040 Uiso calc 1
C C3 -0.2098(3) 0.67783(12) 0.49810(6) 0.0395(4) Uani d 1
H H3 -0.3356 0.6835 0.5296 0.047 Uiso calc 1
C C2 -0.0478(3) 0.75369(11) 0.47989(7) 0.0371(3) Uani d 1
H H2A -0.0665 0.8085 0.4997 0.045 Uiso calc 1
C C19 1.2077(4) 0.49817(10) 0.08911(8) 0.0446(4) Uani d 1
H H19A 1.2992 0.4673 0.0570 0.067 Uiso calc 1
H H19B 0.9998 0.4988 0.0818 0.067 Uiso calc 1
H H19C 1.2530 0.4674 0.1261 0.067 Uiso calc 1

loop_
_atom_site_aniso_label
_atom_site_aniso_U_11
_atom_site_aniso_U_22
_atom_site_aniso_U_33
_atom_site_aniso_U_12
_atom_site_aniso_U_13
_atom_site_aniso_U_23
O1 0.0249(4) 0.0214(4) 0.0291(5) 0.0003(3) 0.0072(3) -0.0016(3)
O2 0.0414(5) 0.0441(6) 0.0388(6) -0.0028(4) 0.0208(4) 0.0001(5)
N2 0.0217(5) 0.0199(5) 0.0239(5) 0.0002(4) 0.0055(4) -0.0005(4)
N1 0.0195(5) 0.0248(5) 0.0226(5) 0.0028(4) 0.0008(4) 0.0000(4)
C10 0.0152(5) 0.0210(5) 0.0228(6) 0.0018(4) 0.0002(4) 0.0018(4)
C9 0.0163(5) 0.0233(5) 0.0202(6) 0.0018(4) -0.0006(4) 0.0015(4)
C16 0.0197(5) 0.0229(5) 0.0250(6) 0.0013(4) 0.0017(4) 0.0028(5)
C11 0.0159(5) 0.0229(5) 0.0226(6) 0.0009(4) 0.0008(4) 0.0050(4)
C12 0.0188(5) 0.0222(6) 0.0258(6) 0.0021(4) -0.0014(4) 0.0035(5)
C8 0.0201(5) 0.0246(6) 0.0240(6) -0.0003(4) 0.0007(4) 0.0011(5)
C15 0.0200(5) 0.0277(6) 0.0242(6) 0.0030(4) 0.0028(4) 0.0047(5)
C6 0.0197(5) 0.0316(6) 0.0210(6) 0.0051(5) -0.0010(4) 0.0006(5)
C17 0.0275(6) 0.0211(5) 0.0286(6) -0.0011(5) 0.0017(5) 0.0013(5)
C13 0.0217(5) 0.0228(5) 0.0312(7) -0.0023(4) 0.0002(5) 0.0072(5)
C14 0.0216(6) 0.0308(6) 0.0283(7) 0.0000(5) 0.0050(5) 0.0081(5)
C7 0.0201(5) 0.0322(6) 0.0256(6) -0.0028(5) 0.0008(5) 0.0050(5)
C5 0.0185(5) 0.0377(7) 0.0205(6) 0.0034(5) -0.0002(4) 0.0038(5)
C18 0.0246(6) 0.0340(7) 0.0268(6) 0.0034(5) 0.0057(5) 0.0039(5)
C1 0.0310(6) 0.0346(7) 0.0270(7) 0.0079(5) -0.0014(5) -0.0046(5)
C4 0.0243(6) 0.0522(8) 0.0249(7) 0.0045(6) 0.0047(5) 0.0061(6)
C3 0.0304(7) 0.0648(10) 0.0236(7) 0.0138(7) 0.0054(5) -0.0011(7)
C2 0.0360(7) 0.0479(8) 0.0273(7) 0.0147(6) -0.0015(5) -0.0097(6)
C19 0.0536(9) 0.0348(8) 0.0472(9) -0.0030(6) 0.0261(7) -0.0092(7)

loop_
_atom_type_symbol
_atom_type_description
_atom_type_scat_dispersion_real
_atom_type_scat_dispersion_imag
_atom_type_scat_source
C C 0.0181 0.0091 'International Tables Vol C Tables 4.2.6.8 and 6.1.1.4'
H H 0.0000 0.0000 'International Tables Vol C Tables 4.2.6.8 and 6.1.1.4'
N N 0.0311 0.0180 'International Tables Vol C Tables 4.2.6.8 and 6.1.1.4'
O O 0.0492 0.0322 'International Tables Vol C Tables 4.2.6.8 and 6.1.1.4'

loop_
_exptl_crystal_face_index_h
_exptl_crystal_face_index_k
_exptl_crystal_face_index_l
_exptl_crystal_face_perp_dist
0 -1 14 0.0543
-2 8 -4 0.0558
1 -5 11 0.0904
2 -8 -2 0.1202
0 2 -14 0.0457
0 -7 10 0.0395
1 -8 -3 0.1020
0 7 -10 0.0331
-1 9 -1 0.0487
0 8 7 0.0323
0 -8 -7 0.0774
-1 -8 -5 0.0942
2 6 2 0.1122

loop_
_geom_angle_atom_site_label_1
_geom_angle_atom_site_label_2
_geom_angle_atom_site_label_3
_geom_angle
C10 N2 H2 115.0
C10 N2 C11 130.05(10)
C11 N2 H2 115.0
C9 N1 C6 118.07(10)
O1 C10 N2 126.59(11)
O1 C10 C9 121.36(10)
N2 C10 C9 112.04(10)
N1 C9 C10 116.96(10)
N1 C9 C8 124.38(11)
C8 C9 C10 118.66(10)
C11 C16 H16 120.1
C11 C16 C15 119.89(11)
C15 C16 H16 120.1
N2 C11 C12 116.35(10)
C16 C11 N2 122.74(11)
C16 C11 C12 120.91(11)
C11 C12 C17 121.28(11)
C13 C12 C11 118.00(11)
C13 C12 C17 120.71(11)
C9 C8 H8 121.0
C7 C8 C9 118.00(11)
C7 C8 H8 121.0
C16 C15 C18 121.71(11)
C14 C15 C16 119.50(12)
C14 C15 C18 118.77(11)
N1 C6 C5 121.61(11)
N1 C6 C1 118.80(12)
C1 C6 C5 119.59(12)
C12 C17 H17A 109.5
C12 C17 H17B 109.5
C12 C17 H17C 109.5
H17A C17 H17B 109.5
H17A C17 H17C 109.5
H17B C17 H17C 109.5
C12 C13 H13 119.2
C14 C13 C12 121.53(11)
C14 C13 H13 119.2
C15 C14 H14 119.9
C13 C14 C15 120.17(11)
C13 C14 H14 119.9
C8 C7 H7 120.1
C8 C7 C5 119.81(11)
C5 C7 H7 120.1
C7 C5 C6 118.13(11)
C7 C5 C4 123.06(12)
C4 C5 C6 118.81(12)
O2 C18 C15 120.37(13)
O2 C18 C19 120.53(13)
C15 C18 C19 119.10(11)
C6 C1 H1 119.9
C2 C1 C6 120.15(14)
C2 C1 H1 119.9
C5 C4 H4 119.9
C3 C4 C5 120.25(14)
C3 C4 H4 119.9
C4 C3 H3 119.6
C4 C3 C2 120.85(13)
C2 C3 H3 119.6
C1 C2 C3 120.34(14)
C1 C2 H2A 119.8
C3 C2 H2A 119.8
C18 C19 H19A 109.5
C18 C19 H19B 109.5
C18 C19 H19C 109.5
H19A C19 H19B 109.5
H19A C19 H19C 109.5
H19B C19 H19C 109.5

loop_
_geom_bond_atom_site_label_1
_geom_bond_atom_site_label_2
_geom_bond_distance
O1 C10 1.2249(15)
O2 C18 1.2129(17)
N2 H2 0.8600
N2 C10 1.3490(15)
N2 C11 1.4068(15)
N1 C9 1.3175(15)
N1 C6 1.3674(16)
C10 C9 1.5142(16)
C9 C8 1.4120(16)
C16 H16 0.9300
C16 C11 1.3940(17)
C16 C15 1.3973(17)
C11 C12 1.4090(16)
C12 C17 1.5051(17)
C12 C13 1.3912(17)
C8 H8 0.9300
C8 C7 1.3694(17)
C15 C14 1.3937(18)
C15 C18 1.4970(18)
C6 C5 1.4200(18)
C6 C1 1.4172(18)
C17 H17A 0.9600
C17 H17B 0.9600
C17 H17C 0.9600
C13 H13 0.9300
C13 C14 1.3861(19)
C14 H14 0.9300
C7 H7 0.9300
C7 C5 1.4075(19)
C5 C4 1.4188(18)
C18 C19 1.498(2)
C1 H1 0.9300
C1 C2 1.365(2)
C4 H4 0.9300
C4 C3 1.365(2)
C3 H3 0.9300
C3 C2 1.414(2)
C2 H2A 0.9300
C19 H19A 0.9600
C19 H19B 0.9600
C19 H19C 0.9600

loop_
_geom_hbond_atom_site_label_D
_geom_hbond_atom_site_label_H
_geom_hbond_atom_site_label_A
_geom_hbond_site_symmetry_A
_geom_hbond_distance_DH
_geom_hbond_distance_HA
_geom_hbond_distance_DA
_geom_hbond_angle_DHA
N2 H2 N1 1_555 0.86 2.15 2.619(2) 114
C17 H17 O1 2_755 0.96 2.49 3.424(2) 164

loop_
_geom_torsion_atom_site_label_1
_geom_torsion_atom_site_label_2
_geom_torsion_atom_site_label_3
_geom_torsion_atom_site_label_4
_geom_torsion
O1 C10 C9 N1 -178.04(10)
O1 C10 C9 C8 1.81(16)
N2 C10 C9 N1 2.76(14)
N2 C10 C9 C8 -177.40(10)
N2 C11 C12 C17 1.36(16)
N2 C11 C12 C13 -179.66(10)
N1 C9 C8 C7 -0.09(18)
N1 C6 C5 C7 0.80(17)
N1 C6 C5 C4 -179.03(11)
N1 C6 C1 C2 178.65(12)
C10 N2 C11 C16 0.95(19)
C10 N2 C11 C12 -178.39(11)
C10 C9 C8 C7 -179.93(10)
C9 N1 C6 C5 -0.41(16)
C9 N1 C6 C1 179.89(11)
C9 C8 C7 C5 0.49(17)
C16 C11 C12 C17 -177.99(11)
C16 C11 C12 C13 0.99(17)
C16 C15 C14 C13 0.59(18)
C16 C15 C18 O2 -178.60(12)
C16 C15 C18 C19 0.76(19)
C11 N2 C10 O1 0.6(2)
C11 N2 C10 C9 179.74(10)
C11 C16 C15 C14 -0.49(18)
C11 C16 C15 C18 178.04(11)
C11 C12 C13 C14 -0.89(17)
C12 C13 C14 C15 0.12(19)
C8 C7 C5 C6 -0.83(17)
C8 C7 C5 C4 178.99(11)
C15 C16 C11 N2 -179.62(10)
C15 C16 C11 C12 -0.31(17)
C6 N1 C9 C10 179.88(9)
C6 N1 C9 C8 0.04(17)
C6 C5 C4 C3 0.34(18)
C6 C1 C2 C3 0.4(2)
C17 C12 C13 C14 178.09(11)
C14 C15 C18 O2 -0.05(19)
C14 C15 C18 C19 179.31(13)
C7 C5 C4 C3 -179.48(12)
C5 C6 C1 C2 -1.07(19)
C5 C4 C3 C2 -1.0(2)
C18 C15 C14 C13 -177.99(11)
C1 C6 C5 C7 -179.50(11)
C1 C6 C5 C4 0.67(17)
C4 C3 C2 C1 0.6(2)

_cod_database_fobs_code 2242236
